data_9012507
loop_
_publ_author_name
'Marsh, R. E.'
'Schomaker, V.'

_publ_section_title
;
 Some incorrect space groups in Inorganic Chemistry, Volume 16
;
_journal_name_full 'Inorganic Chemistry'
_journal_page_first 2331
_journal_page_last 2336
_journal_paper_doi 10.1021/ic50198a064
_journal_volume 18
_journal_year 1979
_chemical_compound_source 'Langban, Sweden'
_chemical_formula_sum 'As Mg0.92 Mn4.08 O12 Sb Si'
_chemical_name_mineral Parwelite
_space_group_IT_number 15
_symmetry_space_group_name_Hall '-A 2ya'
_symmetry_space_group_name_H-M 'A 1 2/a 1'
_cell_angle_alpha 90
_cell_angle_beta 95.83
_cell_angle_gamma 90
_cell_length_a 10.048
_cell_length_b 19.418
_cell_length_c 9.735
_cell_formula_units_Z 8
_cell_volume 1889.592
_database_code_amcsd 0012688
_exptl_crystal_density_diffrn 4.663
_cod_original_cell_volume 1889.591
_cod_original_formula_sum '(Mn4.08 Mg.92) Sb As Si O12'
_cod_database_code 9012507

loop_
_space_group_symop_operation_xyz
x,y,z
x,1/2+y,1/2+z
1/2+x,-y,z
1/2+x,1/2-y,1/2+z
1/2-x,y,-z
1/2-x,1/2+y,1/2-z
-x,-y,-z
-x,1/2-y,1/2-z

loop_
_atom_site_aniso_label
_atom_site_aniso_U_11
_atom_site_aniso_U_22
_atom_site_aniso_U_33
_atom_site_aniso_U_12
_atom_site_aniso_U_13
_atom_site_aniso_U_23
MnM1 0.01190 0.02170 0.01310 0.00170 -0.00160 -0.00280
MgM1 0.01190 0.02170 0.01310 0.00170 -0.00160 -0.00280
MnM2 0.01000 0.02130 0.01330 0.00020 -0.00060 -0.00400
MgM2 0.01000 0.02130 0.01330 0.00020 -0.00060 -0.00400
MnM3 0.01970 0.01430 0.01750 0.00000 -0.00880 0.00000
MgM3 0.01970 0.01430 0.01750 0.00000 -0.00880 0.00000
MnM4 0.01160 0.01640 0.01380 0.00000 -0.00140 0.00000
MgM4 0.01160 0.01640 0.01380 0.00000 -0.00140 0.00000
MnM56 0.01110 0.01400 0.01290 -0.00020 -0.00230 -0.00070
MgM56 0.01110 0.01400 0.01290 -0.00020 -0.00230 -0.00070
MnM7 0.01070 0.01980 0.01230 0.00000 -0.00210 0.00000
MgM7 0.01070 0.01980 0.01230 0.00000 -0.00210 0.00000
MnM8 0.01810 0.01470 0.01600 0.00000 -0.00560 0.00000
MgM8 0.01810 0.01470 0.01600 0.00000 -0.00560 0.00000
MnM910 0.01170 0.01520 0.01210 0.00100 -0.00280 -0.00030
MgM910 0.01170 0.01520 0.01210 0.00100 -0.00280 -0.00030
Sb12 0.00980 0.01280 0.01030 0.00040 -0.00070 0.00010
As12 0.01390 0.01710 0.01350 -0.00010 -0.00210 0.00060
Si12 0.00920 0.01400 0.01060 -0.00010 -0.00170 0.00020

loop_
_atom_site_label
_atom_site_fract_x
_atom_site_fract_y
_atom_site_fract_z
_atom_site_occupancy
_atom_site_U_iso_or_equiv
MnM1 0.50000 0.00000 0.50000 0.81000 ?
MgM1 0.50000 0.00000 0.50000 0.19000 ?
MnM2 0.00000 0.00000 0.00000 0.90000 ?
MgM2 0.00000 0.00000 0.00000 0.10000 ?
MnM3 0.25000 0.11018 0.50000 0.90000 ?
MgM3 0.25000 0.11018 0.50000 0.10000 ?
MnM4 0.75000 0.14234 0.50000 0.95000 ?
MgM4 0.75000 0.14234 0.50000 0.05000 ?
MnM56 0.49343 0.10337 0.74725 0.84000 ?
MgM56 0.49343 0.10337 0.74725 0.16000 ?
MnM7 0.25000 0.13091 0.00000 0.93000 ?
MgM7 0.25000 0.13091 0.00000 0.07000 ?
MnM8 0.75000 0.12603 0.00000 0.83000 ?
MgM8 0.75000 0.12603 0.00000 0.17000 ?
MnM910 0.51209 0.25461 0.46741 0.58000 ?
MgM910 0.51209 0.25461 0.46741 0.42000 ?
Sb12 0.24933 -0.00460 0.24947 1.00000 ?
As12 0.18359 0.25483 0.29369 1.00000 ?
Si12 0.49334 0.12043 0.25398 1.00000 ?
O1 0.38940 0.06680 0.32480 1.00000 0.01279
O2 0.84580 0.06880 0.37890 1.00000 0.01165
O3 0.13850 0.03530 0.38180 1.00000 0.01165
O4 0.34570 0.06140 0.88030 1.00000 0.01317
O5 0.63990 0.04320 0.88420 1.00000 0.01507
O6 0.89710 0.07220 0.82060 1.00000 0.01343
O7 0.56170 0.16310 0.38360 1.00000 0.01469
O8 0.82590 0.24110 0.37850 1.00000 0.01735
O9 0.14540 0.17790 0.35880 1.00000 0.01760
O10 0.57500 0.18960 0.85810 1.00000 0.01558
O11 0.82890 0.21790 0.87090 1.00000 0.01849
O12 0.08910 0.16290 0.86920 1.00000 0.01241

loop_
_cod_related_entry_id
_cod_related_entry_database
_cod_related_entry_code
1 AMCSD 0012688
